data_7021158
loop_
_publ_author_name
'Jab\/lo\'nska-Wawrzycka, Agnieszka'
'Rogala, Patrycja'
'Micha\/lkiewicz, S\/lawomir'
'Hodorowicz, Maciej'
'Barszcz, Barbara'

_publ_section_title
;
 Ruthenium complexes in different oxidation states: synthesis, crystal
 structure, spectra and redox properties.
;
_journal_issue 17
_journal_name_full 'Dalton transactions (Cambridge, England : 2003)'
_journal_page_first 6092
_journal_page_last 6101
_journal_paper_doi 10.1039/c3dt32214a
_journal_volume 42
_journal_year 2013
_chemical_formula_sum 'C26 H21 Cl3 N7 O3 Ru'
_chemical_formula_weight 686.92
_chemical_name_common
;
mer-(acetonitrile)(trichloro)(2,2'-
pyrydylbenzimidazole)ruthenium(iii) 2,2'-pirydylbenzimidazole solvate
trihydrate
;
_chemical_name_systematic
;
mer-(acetonitrile)(trichloro)(2,2'-pyrydylbenzimidazole)ruthenium(III)
2,2'-pirydylbenzimidazole solvate trihydrate
;
_space_group_IT_number 15
_symmetry_cell_setting monoclinic
_symmetry_space_group_name_Hall '-C 2yc'
_symmetry_space_group_name_H-M 'C 1 2/c 1'
_atom_sites_solution_hydrogens geom
_atom_sites_solution_primary direct
_atom_sites_solution_secondary difmap
_audit_creation_method SHELXL-97
_cell_angle_alpha 90.00
_cell_angle_beta 111.207(2)
_cell_angle_gamma 90.00
_cell_formula_units_Z 8
_cell_length_a 35.6130(11)
_cell_length_b 14.3500(4)
_cell_length_c 13.7450(4)
_cell_measurement_reflns_used 110426
_cell_measurement_temperature 293(2)
_cell_measurement_theta_max 24.407
_cell_measurement_theta_min 0.407
_cell_volume 6548.6(3)
_computing_cell_refinement 'HKL Scalepack (Otwinowski & Minor, 1997)'
_computing_data_collection 'Collect (Nonius BV, 1997-2000)'
_computing_data_reduction 'HKL DENZO and Scalepack (Otwinowski & Minor, 1997)'
_computing_molecular_graphics 'Ortep3 (Farrugia, 1997)'
_computing_publication_material 'SHELXL-97 (Sheldrick, 1997)'
_computing_structure_refinement 'SHELXL-97 (Sheldrick, 1997)'
_computing_structure_solution 'SHELXS-97 (Sheldrick, 1997)'
_diffrn_ambient_temperature 293(2)
_diffrn_detector_area_resol_mean 9
_diffrn_measured_fraction_theta_full 0.996
_diffrn_measured_fraction_theta_max 0.996
_diffrn_measurement_device '95mm CCD camera on \k-goniostat'
_diffrn_measurement_device_type KappaCCD
_diffrn_measurement_method '\f and \o scans to fill Ewald sphere'
_diffrn_radiation_monochromator 'horizontally mounted graphite crystal'
_diffrn_radiation_source 'fine-focus sealed tube'
_diffrn_radiation_type MoK\a
_diffrn_radiation_wavelength 0.71073
_diffrn_reflns_av_R_equivalents 0.0772
_diffrn_reflns_av_sigmaI/netI 0.0325
_diffrn_reflns_limit_h_max 41
_diffrn_reflns_limit_h_min -41
_diffrn_reflns_limit_k_max 16
_diffrn_reflns_limit_k_min -16
_diffrn_reflns_limit_l_max 15
_diffrn_reflns_limit_l_min -15
_diffrn_reflns_number 42524
_diffrn_reflns_theta_full 24.39
_diffrn_reflns_theta_max 24.39
_diffrn_reflns_theta_min 2.96
_exptl_absorpt_coefficient_mu 0.760
_exptl_absorpt_correction_T_max 0.8945
_exptl_absorpt_correction_T_min 0.8753
_exptl_absorpt_correction_type multi-scan
_exptl_absorpt_process_details 'HKL DENZO and Scalepack (Otwinowski & Minor, 1997)'
_exptl_crystal_colour red
_exptl_crystal_density_diffrn 1.393
_exptl_crystal_density_method 'not measured'
_exptl_crystal_description block
_exptl_crystal_F_000 2760
_exptl_crystal_size_max 0.18
_exptl_crystal_size_mid 0.15
_exptl_crystal_size_min 0.15
_refine_diff_density_max 1.909
_refine_diff_density_min -0.877
_refine_diff_density_rms 0.142
_refine_ls_extinction_coef 0.0011(2)
_refine_ls_extinction_expression Fc^*^=kFc[1+0.001xFc^2^\l^3^/sin(2\q)]^-1/4^
_refine_ls_extinction_method SHELXL
_refine_ls_goodness_of_fit_ref 1.100
_refine_ls_hydrogen_treatment mixed
_refine_ls_matrix_type full
_refine_ls_number_parameters 355
_refine_ls_number_reflns 5360
_refine_ls_number_restraints 0
_refine_ls_restrained_S_all 1.100
_refine_ls_R_factor_all 0.0787
_refine_ls_R_factor_gt 0.0702
_refine_ls_shift/su_max 0.001
_refine_ls_shift/su_mean 0.000
_refine_ls_structure_factor_coef Fsqd
_refine_ls_weighting_details 'w=1/[\s^2^(Fo^2^)+(0.1050P)^2^+69.7851P] where P=(Fo^2^+2Fc^2^)/3'
_refine_ls_weighting_scheme calc
_refine_ls_wR_factor_gt 0.1994
_refine_ls_wR_factor_ref 0.2101
_reflns_number_gt 4691
_reflns_number_total 5360
_reflns_threshold_expression >2sigma(I)
_cod_data_source_file c3dt32214a.txt
_cod_data_source_block (2)
_cod_depositor_comments
;
The following automatic conversions were performed:

'_exptl_absorpt_correction_type' value 'Multi-scan' changed to
'multi-scan' according to
/home/saulius/struct/CIF-dictionaries/cif_core.dic dictionary named
'cif_core.dic' version 2.4.2 from 2011-04-26.

Automatic conversion script
Id: cif_fix_values 1891 2012-01-12 08:04:46Z andrius 
;
_cod_original_sg_symbol_H-M 'C 2/c'
_cod_database_code 7021158

loop_
_symmetry_equiv_pos_as_xyz
'x, y, z'
'-x, y, -z+1/2'
'x+1/2, y+1/2, z'
'-x+1/2, y+1/2, -z+1/2'
'-x, -y, -z'
'x, -y, z-1/2'
'-x+1/2, -y+1/2, -z'
'x+1/2, -y+1/2, z-1/2'

loop_
_atom_site_label
_atom_site_type_symbol
_atom_site_fract_x
_atom_site_fract_y
_atom_site_fract_z
_atom_site_U_iso_or_equiv
_atom_site_adp_type
_atom_site_occupancy
_atom_site_symmetry_multiplicity
_atom_site_calc_flag
_atom_site_refinement_flags
Ru1 Ru 0.305698(16) 0.08604(3) 0.81822(4) 0.0395(3) Uani 1 1 d .
Cl1 Cl 0.25778(5) -0.00881(10) 0.69616(12) 0.0423(4) Uani 1 1 d .
Cl3 Cl 0.35277(6) 0.18498(13) 0.93652(15) 0.0557(5) Uani 1 1 d .
Cl2 Cl 0.31966(6) -0.03422(12) 0.94431(14) 0.0550(5) Uani 1 1 d .
C2 C 0.25788(19) 0.2423(4) 0.7199(5) 0.0345(13) Uani 1 1 d .
N1 N 0.29013(17) 0.1944(3) 0.7173(4) 0.0382(12) Uani 1 1 d .
N11 N 0.25981(18) 0.1447(4) 0.8567(4) 0.0422(13) Uani 1 1 d .
N3 N 0.24883(18) 0.3141(4) 0.6517(4) 0.0413(13) Uani 1 1 d .
C8 C 0.3027(2) 0.2371(4) 0.6447(5) 0.0400(14) Uani 1 1 d .
C9 C 0.2767(2) 0.3138(4) 0.6018(5) 0.0376(14) Uani 1 1 d .
N40 N 0.3513 0.0280 0.7732 0.0521(17) Uani 1 1 d .
C10 C 0.2397(2) 0.2170(4) 0.7951(5) 0.0435(15) Uani 1 1 d .
C12 C 0.2467(2) 0.1178(5) 0.9336(5) 0.0498(18) Uani 1 1 d .
H12 H 0.2601 0.0695 0.9776 0.060 Uiso 1 1 calc R
C7 C 0.3346(2) 0.2184(5) 0.6129(5) 0.0465(16) Uani 1 1 d .
H7 H 0.3520 0.1687 0.6396 0.056 Uiso 1 1 calc R
C15 C 0.2072(2) 0.2602(5) 0.8041(6) 0.0474(16) Uani 1 1 d .
H15 H 0.1940 0.3081 0.7591 0.057 Uiso 1 1 calc R
C4 C 0.2812(2) 0.3716(5) 0.5271(5) 0.0498(17) Uani 1 1 d .
H4 H 0.2638 0.4210 0.4993 0.060 Uiso 1 1 calc R
C5 C 0.3127(3) 0.3527(5) 0.4958(6) 0.057(2) Uani 1 1 d .
H5 H 0.3167 0.3899 0.4450 0.069 Uiso 1 1 calc R
C14 C 0.1942(3) 0.2297(6) 0.8844(6) 0.058(2) Uani 1 1 d .
H14 H 0.1721 0.2574 0.8935 0.069 Uiso 1 1 calc R
C6 C 0.3390(2) 0.2789(5) 0.5382(6) 0.0528(18) Uani 1 1 d .
H6 H 0.3604 0.2695 0.5157 0.063 Uiso 1 1 calc R
C13 C 0.2147(3) 0.1586(5) 0.9491(6) 0.057(2) Uani 1 1 d .
H13 H 0.2068 0.1385 1.0031 0.068 Uiso 1 1 calc R
C22 C 0.4768(3) 0.5175(7) 0.8669(5) 0.063(2) Uani 1 1 d .
C29 C 0.4191(2) 0.4505(9) 0.8417(5) 0.070(3) Uani 1 1 d .
C41 C 0.3675 -0.0011 0.7346 0.098(4) Uani 1 1 d .
N21 N 0.4522(3) 0.5868(7) 0.8554(6) 0.082(2) Uani 1 1 d .
H21 H 0.4580 0.6451 0.8577 0.098 Uiso 1 1 calc R
N23 N 0.4610(3) 0.4357(7) 0.8618(6) 0.085(3) Uani 1 1 d .
C28 C 0.4133(3) 0.5472(8) 0.8380(6) 0.069(3) Uani 1 1 d .
C25 C 0.3503(3) 0.4316(8) 0.8060(6) 0.070(3) Uani 1 1 d .
H25 H 0.3278 0.3943 0.7956 0.084 Uiso 1 1 calc R
C24 C 0.3866(3) 0.3906(7) 0.8251(6) 0.072(3) Uani 1 1 d .
H24 H 0.3896 0.3261 0.8270 0.086 Uiso 1 1 calc R
C26 C 0.3461(3) 0.5238(8) 0.8016(6) 0.068(3) Uani 1 1 d .
H26 H 0.3202 0.5467 0.7871 0.082 Uiso 1 1 calc R
C42 C 0.3970 -0.0447 0.6844 0.144(7) Uani 1 1 d .
H42A H 0.3842 -0.0453 0.6098 0.216 Uiso 1 1 calc R
H42B H 0.4038 -0.1072 0.7093 0.216 Uiso 1 1 calc R
H42C H 0.4212 -0.0079 0.7036 0.216 Uiso 1 1 calc R
O1 O 0.4391(2) 0.1850(6) 0.6265(13) 0.176(6) Uani 1 1 d .
O3 O 0.4505(5) 0.2203(7) 0.3392(13) 0.192(6) Uani 1 1 d .
O2 O 0.5154(5) 0.2604(9) 0.6268(16) 0.211(8) Uani 1 1 d .
C33 C 0.5987(4) 0.542(2) 0.9137(8) 0.127(8) Uani 1 1 d .
H33 H 0.6259 0.5417 0.9235 0.153 Uiso 1 1 calc R
C30 C 0.5219(3) 0.5282(12) 0.8853(6) 0.085(4) Uani 1 1 d .
C32 C 0.5775(7) 0.6340(15) 0.9080(8) 0.142(8) Uani 1 1 d .
H32 H 0.5900 0.6918 0.9143 0.170 Uiso 1 1 calc R
N31 N 0.5331(4) 0.6206(11) 0.8907(7) 0.120(4) Uani 1 1 d .
C35 C 0.5427(4) 0.4574(11) 0.8908(7) 0.090(3) Uani 1 1 d .
H35 H 0.5313 0.3984 0.8844 0.108 Uiso 1 1 calc R
C34 C 0.5799(5) 0.4672(16) 0.9053(8) 0.120(6) Uani 1 1 d .
H34 H 0.5947 0.4128 0.9102 0.144 Uiso 1 1 calc R
C27 C 0.3757 0.5880 0.8163 0.072(3) Uani 1 1 d .
H27 H 0.3713 0.6520 0.8123 0.086 Uiso 1 1 calc R
H3 H 0.224(3) 0.362(7) 0.642(7) 0.08(3) Uiso 1 1 d .

loop_
_atom_site_aniso_label
_atom_site_aniso_U_11
_atom_site_aniso_U_22
_atom_site_aniso_U_33
_atom_site_aniso_U_23
_atom_site_aniso_U_13
_atom_site_aniso_U_12
Ru1 0.0496(4) 0.0253(3) 0.0407(4) 0.0031(2) 0.0129(3) -0.0014(2)
Cl1 0.0610(10) 0.0236(7) 0.0391(8) -0.0003(6) 0.0143(7) -0.0021(6)
Cl3 0.0594(11) 0.0496(10) 0.0526(10) -0.0008(8) 0.0137(8) -0.0175(8)
Cl2 0.0641(11) 0.0406(9) 0.0490(10) 0.0133(8) 0.0069(8) -0.0098(8)
C2 0.050(3) 0.024(3) 0.031(3) -0.003(2) 0.016(3) -0.004(3)
N1 0.056(3) 0.025(3) 0.035(3) 0.000(2) 0.019(2) -0.003(2)
N11 0.064(4) 0.029(3) 0.036(3) -0.005(2) 0.021(3) -0.012(2)
N3 0.059(3) 0.027(3) 0.039(3) 0.002(2) 0.019(3) 0.002(2)
C8 0.056(4) 0.029(3) 0.036(3) -0.009(3) 0.018(3) -0.009(3)
C9 0.056(4) 0.026(3) 0.029(3) -0.004(2) 0.014(3) -0.006(3)
N40 0.082(5) 0.034(3) 0.057(4) 0.003(3) 0.045(4) -0.002(3)
C10 0.055(4) 0.032(3) 0.042(4) -0.005(3) 0.015(3) -0.008(3)
C12 0.079(5) 0.039(4) 0.037(4) -0.006(3) 0.028(4) -0.020(4)
C7 0.059(4) 0.041(4) 0.042(4) -0.009(3) 0.022(3) -0.007(3)
C15 0.061(4) 0.033(3) 0.051(4) -0.008(3) 0.023(3) -0.004(3)
C4 0.076(5) 0.036(4) 0.036(3) -0.003(3) 0.019(3) -0.013(3)
C5 0.096(6) 0.041(4) 0.037(4) -0.003(3) 0.026(4) -0.019(4)
C14 0.071(5) 0.049(4) 0.065(5) -0.017(4) 0.038(4) -0.014(4)
C6 0.071(5) 0.049(4) 0.047(4) -0.009(3) 0.030(4) -0.012(4)
C13 0.080(5) 0.050(4) 0.051(4) -0.014(4) 0.038(4) -0.022(4)
C22 0.085(6) 0.078(6) 0.027(4) 0.003(4) 0.019(4) -0.016(5)
C29 0.042(4) 0.146(10) 0.024(3) 0.006(5) 0.013(3) 0.018(5)
C41 0.092(8) 0.053(6) 0.101(8) 0.023(6) -0.022(7) -0.010(5)
N21 0.102(6) 0.090(6) 0.049(4) 0.005(4) 0.023(4) 0.000(5)
N23 0.098(6) 0.107(7) 0.048(4) 0.006(4) 0.025(4) 0.017(5)
C28 0.069(5) 0.105(8) 0.031(4) -0.005(4) 0.017(4) -0.040(6)
C25 0.064(5) 0.107(8) 0.038(4) -0.017(5) 0.016(4) -0.030(5)
C24 0.103(8) 0.073(6) 0.042(4) -0.007(4) 0.029(5) -0.003(5)
C26 0.053(5) 0.110(8) 0.038(4) -0.009(5) 0.014(4) 0.007(5)
C42 0.096(9) 0.215(18) 0.127(12) 0.001(12) 0.049(9) 0.063(11)
O1 0.056(4) 0.082(6) 0.383(19) 0.017(8) 0.070(8) -0.007(4)
O3 0.272(17) 0.077(7) 0.227(15) 0.004(8) 0.087(13) 0.005(9)
O2 0.221(14) 0.114(8) 0.36(2) -0.081(11) 0.180(15) -0.079(9)
C33 0.056(6) 0.30(3) 0.028(5) 0.004(10) 0.015(4) -0.037(11)
C30 0.063(6) 0.165(13) 0.023(4) -0.001(6) 0.012(4) -0.024(7)
C32 0.210(19) 0.175(16) 0.034(5) -0.020(8) 0.036(8) -0.123(15)
N31 0.134(10) 0.172(12) 0.045(5) 0.006(6) 0.022(6) 0.022(9)
C35 0.086(8) 0.132(10) 0.045(5) 0.005(6) 0.016(5) 0.020(8)
C34 0.093(10) 0.23(2) 0.039(6) 0.019(8) 0.022(6) 0.046(11)
C27 0.090(7) 0.082(7) 0.044(5) 0.000(4) 0.025(5) -0.002(5)

loop_
_atom_type_symbol
_atom_type_description
_atom_type_scat_dispersion_real
_atom_type_scat_dispersion_imag
_atom_type_scat_source
C C 0.0033 0.0016 'International Tables Vol C Tables 4.2.6.8 and 6.1.1.4'
H H 0.0000 0.0000 'International Tables Vol C Tables 4.2.6.8 and 6.1.1.4'
N N 0.0061 0.0033 'International Tables Vol C Tables 4.2.6.8 and 6.1.1.4'
O O 0.0106 0.0060 'International Tables Vol C Tables 4.2.6.8 and 6.1.1.4'
Ru Ru -1.2594 0.8363 'International Tables Vol C Tables 4.2.6.8 and 6.1.1.4'
Cl Cl 0.1484 0.1585 'International Tables Vol C Tables 4.2.6.8 and 6.1.1.4'

loop_
_geom_angle_atom_site_label_1
_geom_angle_atom_site_label_2
_geom_angle_atom_site_label_3
_geom_angle
N1 Ru1 N11 79.5(2)
N1 Ru1 N40 98.69(15)
N11 Ru1 N40 177.84(15)
N1 Ru1 Cl3 87.71(16)
N11 Ru1 Cl3 90.50(15)
N40 Ru1 Cl3 90.53(6)
N1 Ru1 Cl1 90.43(15)
N11 Ru1 Cl1 88.95(15)
N40 Ru1 Cl1 89.96(5)
Cl3 Ru1 Cl1 178.13(6)
N1 Ru1 Cl2 174.29(16)
N11 Ru1 Cl2 94.90(16)
N40 Ru1 Cl2 86.97(6)
Cl3 Ru1 Cl2 91.46(7)
Cl1 Ru1 Cl2 90.37(6)
N3 C2 N1 111.2(5)
N3 C2 C10 129.1(6)
N1 C2 C10 119.6(5)
C2 N1 C8 107.1(5)
C2 N1 Ru1 113.5(4)
C8 N1 Ru1 139.4(5)
C12 N11 C10 116.7(6)
C12 N11 Ru1 127.5(5)
C10 N11 Ru1 115.8(4)
C2 N3 C9 107.8(5)
C2 N3 H3 123(5)
C9 N3 H3 129(5)
N1 C8 C7 131.4(6)
N1 C8 C9 108.2(6)
C7 C8 C9 120.3(6)
C4 C9 N3 131.4(7)
C4 C9 C8 122.9(7)
N3 C9 C8 105.7(5)
C41 N40 Ru1 165.796(14)
C15 C10 N11 124.2(6)
C15 C10 C2 124.4(6)
N11 C10 C2 111.4(6)
N11 C12 C13 122.8(7)
N11 C12 H12 118.6
C13 C12 H12 118.6
C8 C7 C6 115.8(7)
C8 C7 H7 122.1
C6 C7 H7 122.1
C10 C15 C14 117.4(7)
C10 C15 H15 121.3
C14 C15 H15 121.3
C5 C4 C9 116.5(7)
C5 C4 H4 121.7
C9 C4 H4 121.7
C4 C5 C6 121.6(7)
C4 C5 H5 119.2
C6 C5 H5 119.2
C13 C14 C15 119.2(7)
C13 C14 H14 120.4
C15 C14 H14 120.4
C5 C6 C7 122.8(7)
C5 C6 H6 118.6
C7 C6 H6 118.6
C12 C13 C14 119.6(7)
C12 C13 H13 120.2
C14 C13 H13 120.2
N23 C22 N21 115.4(10)
N23 C22 C30 120.4(11)
N21 C22 C30 124.2(11)
C24 C29 C28 120.2(8)
C24 C29 N23 133.3(11)
C28 C29 N23 106.5(10)
N40 C41 C42 173.854(1)
C22 N21 C28 106.6(9)
C22 N21 H21 126.7
C28 N21 H21 126.7
C22 N23 C29 106.1(10)
C27 C28 C29 122.9(7)
C27 C28 N21 131.7(10)
C29 C28 N21 105.4(9)
C26 C25 C24 121.7(9)
C26 C25 H25 119.2
C24 C25 H25 119.2
C25 C24 C29 116.1(10)
C25 C24 H24 121.9
C29 C24 H24 121.9
C25 C26 C27 126.7(8)
C25 C26 H26 116.7
C27 C26 H26 116.7
C41 C42 H42A 109.5
C41 C42 H42B 109.5
H42A C42 H42B 109.5
C41 C42 H42C 109.5
H42A C42 H42C 109.5
H42B C42 H42C 109.5
C34 C33 C32 120.6(13)
C34 C33 H33 119.7
C32 C33 H33 119.7
C35 C30 N31 128.9(12)
C35 C30 C22 119.5(14)
N31 C30 C22 111.6(13)
C33 C32 N31 111.8(12)
C33 C32 H32 124.1
N31 C32 H32 124.1
C30 N31 C32 113.1(13)
C30 C35 C34 118.9(17)
C30 C35 H35 120.5
C34 C35 H35 120.5
C33 C34 C35 126.7(18)
C33 C34 H34 116.6
C35 C34 H34 116.6
C26 C27 C28 112.4(6)
C26 C27 H27 123.8
C28 C27 H27 123.8

loop_
_geom_bond_atom_site_label_1
_geom_bond_atom_site_label_2
_geom_bond_distance
Ru1 N1 2.023(5)
Ru1 N11 2.070(6)
Ru1 N40 2.1080(6)
Ru1 Cl3 2.3447(18)
Ru1 Cl1 2.3469(16)
Ru1 Cl2 2.3677(17)
C2 N3 1.350(8)
C2 N1 1.350(8)
C2 C10 1.450(9)
N1 C8 1.377(8)
N11 C12 1.357(9)
N11 C10 1.366(9)
N3 C9 1.397(9)
N3 H3 1.10(10)
C8 C7 1.383(10)
C8 C9 1.421(9)
C9 C4 1.373(9)
N40 C41 1.0039
C10 C15 1.358(10)
C12 C13 1.365(11)
C12 H12 0.9300
C7 C6 1.396(10)
C7 H7 0.9300
C15 C14 1.412(11)
C15 H15 0.9300
C4 C5 1.365(12)
C4 H4 0.9300
C5 C6 1.394(12)
C5 H5 0.9300
C14 C13 1.376(12)
C14 H14 0.9300
C6 H6 0.9300
C13 H13 0.9300
C22 N23 1.292(13)
C22 N21 1.297(13)
C22 C30 1.541(13)
C29 C24 1.392(15)
C29 C28 1.401(15)
C29 N23 1.434(12)
C41 C42 1.5814
N21 C28 1.435(12)
N21 H21 0.8600
C28 C27 1.391(11)
C25 C26 1.331(14)
C25 C24 1.357(14)
C25 H25 0.9300
C24 H24 0.9300
C26 C27 1.360(11)
C26 H26 0.9300
C42 H42A 0.9600
C42 H42B 0.9600
C42 H42C 0.9600
C33 C34 1.25(2)
C33 C32 1.50(3)
C33 H33 0.9300
C30 C35 1.243(18)
C30 N31 1.380(19)
C32 N31 1.52(2)
C32 H32 0.9300
C35 C34 1.274(19)
C35 H35 0.9300
C34 H34 0.9300
C27 H27 0.9300

loop_
_geom_hbond_atom_site_label_D
_geom_hbond_atom_site_label_H
_geom_hbond_atom_site_label_A
_geom_hbond_distance_DH
_geom_hbond_distance_HA
_geom_hbond_distance_DA
_geom_hbond_angle_DHA
_geom_hbond_site_symmetry_A
_geom_hbond_publ_flag
N21 H21 O3 0.86 1.95 2.777(14) 159.6 6_566 y
N3 H3 Cl2 1.10(10) 2.16(10) 3.179(6) 153(7) 4_556 y
N3 H3 Cl1 1.10(10) 2.78(9) 3.354(6) 112(6) 4_556 y

loop_
_geom_torsion_atom_site_label_1
_geom_torsion_atom_site_label_2
_geom_torsion_atom_site_label_3
_geom_torsion_atom_site_label_4
_geom_torsion
N3 C2 N1 C8 0.3(7)
C10 C2 N1 C8 -175.8(5)
N3 C2 N1 Ru1 179.7(4)
C10 C2 N1 Ru1 3.6(7)
N11 Ru1 N1 C2 -4.8(4)
N40 Ru1 N1 C2 174.1(4)
Cl3 Ru1 N1 C2 -95.7(4)
Cl1 Ru1 N1 C2 84.1(4)
Cl2 Ru1 N1 C2 -13.9(19)
N11 Ru1 N1 C8 174.3(7)
N40 Ru1 N1 C8 -6.8(6)
Cl3 Ru1 N1 C8 83.4(6)
Cl1 Ru1 N1 C8 -96.8(6)
Cl2 Ru1 N1 C8 165.1(12)
N1 Ru1 N11 C12 -176.7(6)
N40 Ru1 N11 C12 152(4)
Cl3 Ru1 N11 C12 -89.1(5)
Cl1 Ru1 N11 C12 92.6(5)
Cl2 Ru1 N11 C12 2.4(5)
N1 Ru1 N11 C10 5.6(4)
N40 Ru1 N11 C10 -25(4)
Cl3 Ru1 N11 C10 93.2(4)
Cl1 Ru1 N11 C10 -85.1(4)
Cl2 Ru1 N11 C10 -175.3(4)
N1 C2 N3 C9 -0.3(7)
C10 C2 N3 C9 175.3(6)
C2 N1 C8 C7 178.3(7)
Ru1 N1 C8 C7 -0.8(11)
C2 N1 C8 C9 -0.2(7)
Ru1 N1 C8 C9 -179.3(5)
C2 N3 C9 C4 -179.4(7)
C2 N3 C9 C8 0.2(7)
N1 C8 C9 C4 179.6(6)
C7 C8 C9 C4 1.0(10)
N1 C8 C9 N3 0.0(7)
C7 C8 C9 N3 -178.7(6)
N1 Ru1 N40 C41 -59.93(16)
N11 Ru1 N40 C41 -29(4)
Cl3 Ru1 N40 C41 -147.70(6)
Cl1 Ru1 N40 C41 30.50(7)
Cl2 Ru1 N40 C41 120.87(6)
C12 N11 C10 C15 -2.3(9)
Ru1 N11 C10 C15 175.7(5)
C12 N11 C10 C2 176.9(5)
Ru1 N11 C10 C2 -5.1(7)
N3 C2 C10 C15 4.9(11)
N1 C2 C10 C15 -179.8(6)
N3 C2 C10 N11 -174.3(6)
N1 C2 C10 N11 1.0(8)
C10 N11 C12 C13 1.1(10)
Ru1 N11 C12 C13 -176.6(5)
N1 C8 C7 C6 -178.2(6)
C9 C8 C7 C6 0.1(9)
N11 C10 C15 C14 1.8(10)
C2 C10 C15 C14 -177.3(6)
N3 C9 C4 C5 178.8(6)
C8 C9 C4 C5 -0.8(10)
C9 C4 C5 C6 -0.5(10)
C10 C15 C14 C13 0.0(10)
C4 C5 C6 C7 1.6(11)
C8 C7 C6 C5 -1.3(10)
N11 C12 C13 C14 0.5(11)
C15 C14 C13 C12 -1.1(11)
Ru1 N40 C41 C42 171.08(5)
N23 C22 N21 C28 -1.0(10)
C30 C22 N21 C28 178.8(7)
N21 C22 N23 C29 1.3(10)
C30 C22 N23 C29 -178.5(6)
C24 C29 N23 C22 177.7(8)
C28 C29 N23 C22 -1.0(9)
C24 C29 C28 C27 -1.1(11)
N23 C29 C28 C27 177.8(6)
C24 C29 C28 N21 -178.5(7)
N23 C29 C28 N21 0.4(8)
C22 N21 C28 C27 -176.7(7)
C22 N21 C28 C29 0.3(9)
C26 C25 C24 C29 1.1(12)
C28 C29 C24 C25 -0.1(11)
N23 C29 C24 C25 -178.6(8)
C24 C25 C26 C27 -1.0(13)
N23 C22 C30 C35 3.0(12)
N21 C22 C30 C35 -176.8(9)
N23 C22 C30 N31 -178.6(8)
N21 C22 C30 N31 1.6(11)
C34 C33 C32 N31 -0.6(15)
C35 C30 N31 C32 -1.4(14)
C22 C30 N31 C32 -179.6(7)
C33 C32 N31 C30 0.8(12)
N31 C30 C35 C34 1.4(16)
C22 C30 C35 C34 179.6(8)
C32 C33 C34 C35 0.7(19)
C30 C35 C34 C33 -1.0(18)
C25 C26 C27 C28 -0.2(10)
C29 C28 C27 C26 1.3(9)
N21 C28 C27 C26 177.8(8)
